data_2233540
loop_
_publ_author_name
'Butcher, Ray J.'
'Chakravorty, Tapash'
'Singh, Harkesh B.'

_publ_section_title
;
 Bis{\m-2-[(dimethylamino)methyl]benzenetellurolato}bis[chloridopalladium(II)]
 dichloromethane hemisolvate
;
_journal_coeditor_code JJ2116
_journal_issue 2
_journal_name_full 'Acta Crystallographica Section E'
_journal_page_first m141
_journal_page_last m142
_journal_paper_doi 10.1107/S1600536812000104
_journal_volume 68
_journal_year 2012
_chemical_formula_iupac '[Pd2 (C9 H12 N Te)2 Cl2], 0.5C H2 Cl2'
_chemical_formula_moiety 'C18 H24 Cl2 N2 Pd2 Te2, 0.5(C H2 Cl2)'
_chemical_formula_sum 'C18.5 H25 Cl3 N2 Pd2 Te2'
_chemical_formula_weight 849.75
_chemical_name_systematic
;
Bis{\m-2-[(dimethylamino)methyl]benzenetellurolato}bis[chloridopalladium(II)]
dichloromethane hemisolvate
;
_space_group_IT_number 18
_symmetry_cell_setting orthorhombic
_symmetry_space_group_name_Hall 'P 2 2ab'
_symmetry_space_group_name_H-M 'P 21 21 2'
_atom_sites_solution_hydrogens geom
_atom_sites_solution_primary direct
_atom_sites_solution_secondary difmap
_audit_creation_method SHELXL-97
_cell_angle_alpha 90.00
_cell_angle_beta 90.00
_cell_angle_gamma 90.00
_cell_formula_units_Z 4
_cell_length_a 14.035(2)
_cell_length_b 14.842(2)
_cell_length_c 12.3188(16)
_cell_measurement_reflns_used 9437
_cell_measurement_temperature 100(2)
_cell_measurement_theta_max 26.91
_cell_measurement_theta_min 2.74
_cell_volume 2566.1(6)
_computing_cell_refinement 'SAINT (Bruker, 2002)'
_computing_data_collection 'APEX2 (Bruker, 2005)'
_computing_data_reduction 'SAINT (Bruker, 2002)'
_computing_molecular_graphics 'SHELXTL (Sheldrick, 2008)'
_computing_publication_material 'SHELXTL (Sheldrick, 2008)'
_computing_structure_refinement 'SHELXL97 (Sheldrick, 2008)'
_computing_structure_solution 'SHELXS97 (Sheldrick, 2008)'
_diffrn_ambient_temperature 100(2)
_diffrn_measured_fraction_theta_full 0.986
_diffrn_measured_fraction_theta_max 0.982
_diffrn_measurement_device_type 'Bruker APEXII CCD area-detector'
_diffrn_measurement_method '\w scans'
_diffrn_radiation_monochromator graphite
_diffrn_radiation_source 'fine-focus sealed tube'
_diffrn_radiation_type MoK\a
_diffrn_radiation_wavelength 0.71073
_diffrn_reflns_av_R_equivalents 0.0501
_diffrn_reflns_av_sigmaI/netI 0.0325
_diffrn_reflns_limit_h_max 17
_diffrn_reflns_limit_h_min -17
_diffrn_reflns_limit_k_max 18
_diffrn_reflns_limit_k_min -18
_diffrn_reflns_limit_l_max 11
_diffrn_reflns_limit_l_min -15
_diffrn_reflns_number 36521
_diffrn_reflns_theta_full 25.00
_diffrn_reflns_theta_max 27.01
_diffrn_reflns_theta_min 3.11
_exptl_absorpt_coefficient_mu 3.950
_exptl_absorpt_correction_T_max 0.7455
_exptl_absorpt_correction_T_min 0.6147
_exptl_absorpt_correction_type multi-scan
_exptl_absorpt_process_details '(SADABS; Sheldrick, 1996)'
_exptl_crystal_colour yellow-orange
_exptl_crystal_density_diffrn 2.200
_exptl_crystal_density_method 'not measured'
_exptl_crystal_description prism
_exptl_crystal_F_000 1588
_exptl_crystal_size_max 0.32
_exptl_crystal_size_mid 0.26
_exptl_crystal_size_min 0.18
_refine_diff_density_max 2.119
_refine_diff_density_min -0.900
_refine_ls_abs_structure_details 'Flack (1983), 2355 Friedel pairs'
_refine_ls_abs_structure_Flack 0.06(4)
_refine_ls_extinction_method none
_refine_ls_goodness_of_fit_ref 1.062
_refine_ls_hydrogen_treatment constr
_refine_ls_matrix_type full
_refine_ls_number_parameters 254
_refine_ls_number_reflns 5506
_refine_ls_number_restraints 0
_refine_ls_restrained_S_all 1.062
_refine_ls_R_factor_all 0.0426
_refine_ls_R_factor_gt 0.0392
_refine_ls_shift/su_max 0.001
_refine_ls_shift/su_mean 0.000
_refine_ls_structure_factor_coef Fsqd
_refine_ls_weighting_details 'calc w=1/[\s^2^(Fo^2^)+(0.0501P)^2^+22.7234P] where P=(Fo^2^+2Fc^2^)/3'
_refine_ls_weighting_scheme calc
_refine_ls_wR_factor_gt 0.1005
_refine_ls_wR_factor_ref 0.1020
_reflns_number_gt 5148
_reflns_number_total 5506
_reflns_threshold_expression >2sigma(I)
_cod_data_source_file jj2116.cif
_cod_data_source_block I
_cod_depositor_comments
;

2017-05-25
Z value and formula fixed to values more according to usual
chemical conventions.                 miguel
;
_cod_original_formula_sum 'C37 H50 Cl6 N4 Pd4 Te4'
_cod_original_formula_weight 1699.51
_cod_original_formula_moiety '2(C18 H24 Cl2 N2 Pd2 Te2), C H2 Cl2'
_cod_original_formula_units_Z 2
_cod_original_cell_volume 2566.0(6)
_cod_database_code 2233540

loop_
_symmetry_equiv_pos_as_xyz
'x, y, z'
'-x, -y, z'
'-x+1/2, y+1/2, -z'
'x+1/2, -y+1/2, -z'

loop_
_atom_site_type_symbol
_atom_site_label
_atom_site_fract_x
_atom_site_fract_y
_atom_site_fract_z
_atom_site_U_iso_or_equiv
_atom_site_adp_type
_atom_site_calc_flag
_atom_site_refinement_flags
_atom_site_occupancy
_atom_site_symmetry_multiplicity
Pd Pd1A 0.54346(4) 0.37839(4) 0.59921(5) 0.01520(13) Uani d . 1 1
Te Te1A 0.61163(3) 0.53491(4) 0.62387(4) 0.01511(12) Uani d . 1 1
Cl Cl1A 0.45795(17) 0.24470(15) 0.5665(2) 0.0284(5) Uani d . 1 1
N N1A 0.6857(5) 0.3197(5) 0.5763(6) 0.0184(15) Uani d . 1 1
C C1A 0.6689(6) 0.5129(6) 0.4639(6) 0.0177(18) Uani d . 1 1
C C2A 0.6399(6) 0.5658(6) 0.3784(7) 0.0206(17) Uani d . 1 1
H H2AA 0.5937 0.6120 0.3876 0.025 Uiso calc R 1 1
C C3A 0.6813(7) 0.5486(6) 0.2777(7) 0.025(2) Uani d . 1 1
H H3AA 0.6611 0.5822 0.2163 0.030 Uiso calc R 1 1
C C4A 0.7500(7) 0.4848(6) 0.2654(8) 0.028(2) Uani d . 1 1
H H4AA 0.7786 0.4756 0.1964 0.034 Uiso calc R 1 1
C C5A 0.7784(6) 0.4330(6) 0.3537(7) 0.0226(18) Uani d . 1 1
H H5AA 0.8267 0.3886 0.3456 0.027 Uiso calc R 1 1
C C6A 0.7354(6) 0.4470(6) 0.4537(6) 0.0169(17) Uani d . 1 1
C C7A 0.7615(6) 0.3882(7) 0.5500(7) 0.0237(19) Uani d . 1 1
H H7AA 0.8219 0.3565 0.5341 0.028 Uiso calc R 1 1
H H7AB 0.7721 0.4270 0.6142 0.028 Uiso calc R 1 1
C C8A 0.7109(7) 0.2750(7) 0.6799(8) 0.032(2) Uani d . 1 1
H H8AA 0.7769 0.2536 0.6764 0.047 Uiso calc R 1 1
H H8AB 0.6681 0.2238 0.6921 0.047 Uiso calc R 1 1
H H8AC 0.7044 0.3181 0.7397 0.047 Uiso calc R 1 1
C C9A 0.6846(7) 0.2495(7) 0.4917(8) 0.027(2) Uani d . 1 1
H H9AA 0.7483 0.2230 0.4850 0.040 Uiso calc R 1 1
H H9AB 0.6660 0.2763 0.4222 0.040 Uiso calc R 1 1
H H9AC 0.6389 0.2024 0.5116 0.040 Uiso calc R 1 1
Pd Pd1B 0.37084(4) 0.45871(4) 0.90101(5) 0.01594(14) Uani d . 1 1
Te Te1B 0.53688(4) 0.39525(3) 0.87669(4) 0.01555(12) Uani d . 1 1
Cl Cl1B 0.22964(17) 0.54079(18) 0.9375(2) 0.0370(6) Uani d . 1 1
N N1B 0.3072(5) 0.3220(5) 0.9235(6) 0.0207(15) Uani d . 1 1
C C1B 0.5141(6) 0.3441(6) 1.0358(6) 0.0175(17) Uani d . 1 1
C C2B 0.5672(6) 0.3731(6) 1.1223(7) 0.0244(19) Uani d . 1 1
H H2BA 0.6144 0.4182 1.1127 0.029 Uiso calc R 1 1
C C3B 0.5510(7) 0.3351(7) 1.2270(7) 0.026(2) Uani d . 1 1
H H3BA 0.5845 0.3568 1.2887 0.032 Uiso calc R 1 1
C C4B 0.4853(6) 0.2656(6) 1.2371(7) 0.025(2) Uani d . 1 1
H H4BA 0.4775 0.2366 1.3052 0.030 Uiso calc R 1 1
C C5B 0.4308(7) 0.2378(7) 1.1491(8) 0.030(2) Uani d . 1 1
H H5BA 0.3850 0.1913 1.1583 0.035 Uiso calc R 1 1
C C6B 0.4430(6) 0.2783(6) 1.0454(7) 0.0217(18) Uani d . 1 1
C C7B 0.3803(7) 0.2521(6) 0.9532(7) 0.025(2) Uani d . 1 1
H H7BA 0.3471 0.1954 0.9721 0.030 Uiso calc R 1 1
H H7BB 0.4206 0.2400 0.8889 0.030 Uiso calc R 1 1
C C8B 0.2650(8) 0.2964(7) 0.8194(7) 0.029(2) Uani d . 1 1
H H8BA 0.2382 0.2356 0.8250 0.043 Uiso calc R 1 1
H H8BB 0.3142 0.2975 0.7630 0.043 Uiso calc R 1 1
H H8BC 0.2143 0.3391 0.8007 0.043 Uiso calc R 1 1
C C9B 0.2331(7) 0.3257(7) 1.0054(7) 0.025(2) Uani d . 1 1
H H9BA 0.2028 0.2665 1.0119 0.038 Uiso calc R 1 1
H H9BB 0.1853 0.3705 0.9844 0.038 Uiso calc R 1 1
H H9BC 0.2612 0.3427 1.0753 0.038 Uiso calc R 1 1
Cl Cl1S -0.0241(2) 0.5950(2) 1.1834(4) 0.0643(10) Uani d . 1 1
C C1S 0.0000 0.5000 1.0976(13) 0.044(4) Uani d S 1 2
H H1SA 0.0542 0.5111 1.0521 0.052 Uiso d R 1 1

loop_
_atom_site_aniso_label
_atom_site_aniso_U_11
_atom_site_aniso_U_22
_atom_site_aniso_U_33
_atom_site_aniso_U_12
_atom_site_aniso_U_13
_atom_site_aniso_U_23
Pd1A 0.0164(3) 0.0155(3) 0.0137(3) 0.0010(2) -0.0010(2) 0.0024(2)
Te1A 0.0151(2) 0.0183(2) 0.0119(2) -0.00024(19) 0.00035(18) -0.0012(2)
Cl1A 0.0258(10) 0.0191(10) 0.0401(12) -0.0044(9) -0.0013(10) -0.0009(9)
N1A 0.019(3) 0.023(4) 0.013(3) 0.007(3) 0.000(3) 0.001(3)
C1A 0.018(4) 0.026(5) 0.009(3) -0.007(3) 0.001(3) -0.001(3)
C2A 0.023(4) 0.017(4) 0.021(4) -0.004(3) 0.007(4) 0.005(3)
C3A 0.041(5) 0.014(4) 0.020(4) -0.008(4) 0.000(4) 0.007(3)
C4A 0.033(5) 0.031(5) 0.021(4) -0.006(4) 0.010(4) -0.001(4)
C5A 0.026(4) 0.023(4) 0.019(4) 0.005(4) 0.002(4) -0.004(3)
C6A 0.017(4) 0.022(5) 0.012(4) -0.001(3) 0.000(3) -0.003(3)
C7A 0.020(4) 0.031(5) 0.020(4) 0.011(4) 0.002(3) -0.001(4)
C8A 0.033(5) 0.035(6) 0.027(5) 0.016(4) -0.007(4) 0.014(4)
C9A 0.032(5) 0.020(4) 0.028(5) 0.008(4) 0.007(4) -0.009(4)
Pd1B 0.0185(3) 0.0145(3) 0.0147(3) -0.0018(2) 0.0007(2) -0.0024(2)
Te1B 0.0207(2) 0.0142(2) 0.0117(2) -0.0004(2) 0.0012(2) 0.00052(19)
Cl1B 0.0274(11) 0.0253(12) 0.0584(16) 0.0041(10) 0.0144(11) -0.0036(12)
N1B 0.029(4) 0.017(4) 0.016(3) -0.003(3) 0.004(3) -0.001(3)
C1B 0.016(4) 0.028(4) 0.009(3) 0.002(3) 0.003(3) 0.005(3)
C2B 0.021(4) 0.035(5) 0.017(4) 0.006(4) 0.000(3) 0.020(4)
C3B 0.022(4) 0.042(5) 0.015(4) -0.001(4) -0.001(4) 0.005(4)
C4B 0.025(5) 0.034(5) 0.015(4) 0.008(4) 0.006(3) 0.013(4)
C5B 0.030(5) 0.031(5) 0.027(5) 0.002(4) 0.005(4) 0.012(4)
C6B 0.024(5) 0.021(4) 0.020(4) 0.006(4) 0.004(3) 0.002(3)
C7B 0.036(5) 0.023(5) 0.018(4) 0.004(4) 0.011(4) 0.003(4)
C8B 0.042(6) 0.027(5) 0.018(4) -0.023(4) -0.002(4) -0.004(4)
C9B 0.028(5) 0.028(5) 0.019(4) -0.002(4) 0.007(4) -0.002(4)
Cl1S 0.0516(19) 0.0396(15) 0.102(3) -0.0078(15) 0.0240(18) 0.0024(18)
C1S 0.034(7) 0.062(10) 0.034(8) 0.002(7) 0.000 0.000

loop_
_atom_type_symbol
_atom_type_description
_atom_type_scat_dispersion_real
_atom_type_scat_dispersion_imag
_atom_type_scat_source
C C 0.0033 0.0016 'International Tables Vol C Tables 4.2.6.8 and 6.1.1.4'
H H 0.0000 0.0000 'International Tables Vol C Tables 4.2.6.8 and 6.1.1.4'
N N 0.0061 0.0033 'International Tables Vol C Tables 4.2.6.8 and 6.1.1.4'
Cl Cl 0.1484 0.1585 'International Tables Vol C Tables 4.2.6.8 and 6.1.1.4'
Te Te -0.5308 1.6751 'International Tables Vol C Tables 4.2.6.8 and 6.1.1.4'
Pd Pd -0.9988 1.0072 'International Tables Vol C Tables 4.2.6.8 and 6.1.1.4'

loop_
_geom_angle_atom_site_label_1
_geom_angle_atom_site_label_2
_geom_angle_atom_site_label_3
_geom_angle_site_symmetry_1
_geom_angle_site_symmetry_3
_geom_angle
N1A Pd1A Cl1A . . 96.1(2)
N1A Pd1A Te1A . . 92.1(2)
Cl1A Pd1A Te1A . . 170.82(7)
N1A Pd1A Te1A . 2_665 173.0(2)
Cl1A Pd1A Te1A . 2_665 90.61(6)
Te1A Pd1A Te1A . 2_665 81.08(2)
N1A Pd1A Te1B . . 100.45(18)
Cl1A Pd1A Te1B . . 102.63(6)
Te1A Pd1A Te1B . . 79.84(2)
Te1A Pd1A Te1B 2_665 . 79.70(2)
C1A Te1A Pd1A . . 83.8(2)
C1A Te1A Pd1A . 2_665 106.7(2)
Pd1A Te1A Pd1A . 2_665 97.26(3)
C9A N1A C8A . . 107.2(7)
C9A N1A C7A . . 109.4(7)
C8A N1A C7A . . 108.6(7)
C9A N1A Pd1A . . 111.2(6)
C8A N1A Pd1A . . 106.5(5)
C7A N1A Pd1A . . 113.7(5)
C6A C1A C2A . . 123.0(8)
C6A C1A Te1A . . 116.8(6)
C2A C1A Te1A . . 120.2(6)
C1A C2A C3A . . 116.9(8)
C1A C2A H2AA . . 121.5
C3A C2A H2AA . . 121.5
C4A C3A C2A . . 121.5(9)
C4A C3A H3AA . . 119.2
C2A C3A H3AA . . 119.2
C3A C4A C5A . . 120.1(9)
C3A C4A H4AA . . 120.0
C5A C4A H4AA . . 120.0
C6A C5A C4A . . 119.1(8)
C6A C5A H5AA . . 120.5
C4A C5A H5AA . . 120.5
C1A C6A C5A . . 119.3(8)
C1A C6A C7A . . 120.5(7)
C5A C6A C7A . . 120.1(8)
N1A C7A C6A . . 112.7(7)
N1A C7A H7AA . . 109.0
C6A C7A H7AA . . 109.0
N1A C7A H7AB . . 109.0
C6A C7A H7AB . . 109.0
H7AA C7A H7AB . . 107.8
N1A C8A H8AA . . 109.5
N1A C8A H8AB . . 109.5
H8AA C8A H8AB . . 109.5
N1A C8A H8AC . . 109.5
H8AA C8A H8AC . . 109.5
H8AB C8A H8AC . . 109.5
N1A C9A H9AA . . 109.5
N1A C9A H9AB . . 109.5
H9AA C9A H9AB . . 109.5
N1A C9A H9AC . . 109.5
H9AA C9A H9AC . . 109.5
H9AB C9A H9AC . . 109.5
N1B Pd1B Cl1B . . 96.3(2)
N1B Pd1B Te1B . . 92.6(2)
Cl1B Pd1B Te1B . . 169.67(7)
N1B Pd1B Te1B . 2_665 172.9(2)
Cl1B Pd1B Te1B . 2_665 90.58(7)
Te1B Pd1B Te1B . 2_665 80.46(3)
N1B Pd1B Te1A . 2_665 100.24(19)
Cl1B Pd1B Te1A . 2_665 103.60(7)
Te1B Pd1B Te1A . 2_665 79.99(2)
Te1B Pd1B Te1A 2_665 2_665 79.77(2)
C1B Te1B Pd1B . . 83.4(2)
C1B Te1B Pd1B . 2_665 105.8(2)
Pd1B Te1B Pd1B . 2_665 97.92(3)
C1B Te1B Pd1A . . 153.8(2)
Pd1B Te1B Pd1A . . 99.78(2)
Pd1B Te1B Pd1A 2_665 . 99.55(2)
C9B N1B C8B . . 109.2(8)
C9B N1B C7B . . 110.3(7)
C8B N1B C7B . . 108.1(7)
C9B N1B Pd1B . . 109.8(6)
C8B N1B Pd1B . . 106.8(5)
C7B N1B Pd1B . . 112.5(6)
C2B C1B C6B . . 122.7(8)
C2B C1B Te1B . . 121.6(6)
C6B C1B Te1B . . 115.7(6)
C1B C2B C3B . . 119.5(8)
C1B C2B H2BA . . 120.2
C3B C2B H2BA . . 120.2
C4B C3B C2B . . 118.7(9)
C4B C3B H3BA . . 120.6
C2B C3B H3BA . . 120.6
C5B C4B C3B . . 121.1(8)
C5B C4B H4BA . . 119.4
C3B C4B H4BA . . 119.4
C4B C5B C6B . . 120.6(9)
C4B C5B H5BA . . 119.7
C6B C5B H5BA . . 119.7
C1B C6B C5B . . 117.2(8)
C1B C6B C7B . . 122.5(8)
C5B C6B C7B . . 120.3(8)
C6B C7B N1B . . 114.1(7)
C6B C7B H7BA . . 108.7
N1B C7B H7BA . . 108.7
C6B C7B H7BB . . 108.7
N1B C7B H7BB . . 108.7
H7BA C7B H7BB . . 107.6
N1B C8B H8BA . . 109.5
N1B C8B H8BB . . 109.5
H8BA C8B H8BB . . 109.5
N1B C8B H8BC . . 109.5
H8BA C8B H8BC . . 109.5
H8BB C8B H8BC . . 109.5
N1B C9B H9BA . . 109.5
N1B C9B H9BB . . 109.5
H9BA C9B H9BB . . 109.5
N1B C9B H9BC . . 109.5
H9BA C9B H9BC . . 109.5
H9BB C9B H9BC . . 109.5
Cl1S C1S Cl1S . 2_565 107.8(9)
Cl1S C1S H1SA . . 111.0
Cl1S C1S H1SA 2_565 . 109.2

loop_
_geom_bond_atom_site_label_1
_geom_bond_atom_site_label_2
_geom_bond_site_symmetry_2
_geom_bond_distance
Pd1A N1A . 2.196(7)
Pd1A Cl1A . 2.354(2)
Pd1A Te1A . 2.5305(8)
Pd1A Te1A 2_665 2.5467(8)
Pd1A Te1B . 3.4286(9)
Te1A C1A . 2.154(8)
Te1A Pd1A 2_665 2.5467(8)
N1A C9A . 1.474(12)
N1A C8A . 1.480(11)
N1A C7A . 1.508(12)
C1A C6A . 1.357(13)
C1A C2A . 1.375(12)
C2A C3A . 1.393(12)
C2A H2AA . 0.9500
C3A C4A . 1.360(13)
C3A H3AA . 0.9500
C4A C5A . 1.390(13)
C4A H4AA . 0.9500
C5A C6A . 1.388(11)
C5A H5AA . 0.9500
C6A C7A . 1.517(12)
C7A H7AA . 0.9900
C7A H7AB . 0.9900
C8A H8AA . 0.9800
C8A H8AB . 0.9800
C8A H8AC . 0.9800
C9A H9AA . 0.9800
C9A H9AB . 0.9800
C9A H9AC . 0.9800
Pd1B N1B . 2.235(7)
Pd1B Cl1B . 2.369(2)
Pd1B Te1B . 2.5313(8)
Pd1B Te1B 2_665 2.5427(8)
Pd1B Te1A 2_665 3.4241(9)
Te1B C1B . 2.126(8)
Te1B Pd1B 2_665 2.5427(8)
N1B C9B . 1.449(11)
N1B C8B . 1.462(11)
N1B C7B . 1.504(12)
C1B C2B . 1.370(12)
C1B C6B . 1.402(13)
C2B C3B . 1.426(11)
C2B H2BA . 0.9500
C3B C4B . 1.389(13)
C3B H3BA . 0.9500
C4B C5B . 1.389(14)
C4B H4BA . 0.9500
C5B C6B . 1.422(12)
C5B H5BA . 0.9500
C6B C7B . 1.488(13)
C7B H7BA . 0.9900
C7B H7BB . 0.9900
C8B H8BA . 0.9800
C8B H8BB . 0.9800
C8B H8BC . 0.9800
C9B H9BA . 0.9800
C9B H9BB . 0.9800
C9B H9BC . 0.9800
Cl1S C1S . 1.794(10)
C1S Cl1S 2_565 1.794(10)
C1S H1SA . 0.9600

loop_
_geom_hbond_atom_site_label_D
_geom_hbond_atom_site_label_H
_geom_hbond_atom_site_label_A
_geom_hbond_site_symmetry_A
_geom_hbond_distance_DH
_geom_hbond_distance_HA
_geom_hbond_distance_DA
_geom_hbond_angle_DHA
C1S H1SA Cl1B . 0.96 2.87 3.827(9) 173.4
C5A H5AA Cl1A 4_556 0.95 2.91 3.778(9) 152.1
C7A H7AA Cl1A 4_556 0.99 2.73 3.681(9) 162.1
C9A H9AC Cl1A . 0.98 2.70 3.313(10) 120.9
C7B H7BA Cl1B 3_547 0.99 2.77 3.746(10) 169.2
C7B H7BB Cl1S 3_547 0.99 2.75 3.514(10) 134.8
C9B H9BB Cl1B . 0.98 2.67 3.300(11) 122.7

loop_
_geom_torsion_atom_site_label_1
_geom_torsion_atom_site_label_2
_geom_torsion_atom_site_label_3
_geom_torsion_atom_site_label_4
_geom_torsion_site_symmetry_1
_geom_torsion_site_symmetry_4
_geom_torsion
N1A Pd1A Te1A C1A . . 58.9(3)
Cl1A Pd1A Te1A C1A . . -94.4(5)
Te1A Pd1A Te1A C1A 2_665 . -119.8(2)
Te1B Pd1A Te1A C1A . . 159.2(2)
N1A Pd1A Te1A Pd1A . 2_665 164.97(18)
Cl1A Pd1A Te1A Pd1A . 2_665 11.6(4)
Te1A Pd1A Te1A Pd1A 2_665 2_665 -13.74(4)
Te1B Pd1A Te1A Pd1A . 2_665 -94.78(2)
Cl1A Pd1A N1A C9A . . 34.8(6)
Te1A Pd1A N1A C9A . . -141.0(6)
Te1A Pd1A N1A C9A 2_665 . -130.5(14)
Te1B Pd1A N1A C9A . . 138.9(6)
Cl1A Pd1A N1A C8A . . -81.7(6)
Te1A Pd1A N1A C8A . . 102.5(6)
Te1A Pd1A N1A C8A 2_665 . 113.0(15)
Te1B Pd1A N1A C8A . . 22.4(6)
Cl1A Pd1A N1A C7A . . 158.8(5)
Te1A Pd1A N1A C7A . . -17.1(5)
Te1A Pd1A N1A C7A 2_665 . -6.5(19)
Te1B Pd1A N1A C7A . . -97.1(5)
Pd1A Te1A C1A C6A . . -65.8(6)
Pd1A Te1A C1A C6A 2_665 . -161.5(6)
Pd1A Te1A C1A C2A . . 115.9(7)
Pd1A Te1A C1A C2A 2_665 . 20.1(7)
C6A C1A C2A C3A . . 0.7(13)
Te1A C1A C2A C3A . . 178.9(6)
C1A C2A C3A C4A . . -2.5(13)
C2A C3A C4A C5A . . 2.0(14)
C3A C4A C5A C6A . . 0.4(14)
C2A C1A C6A C5A . . 1.6(13)
Te1A C1A C6A C5A . . -176.7(6)
C2A C1A C6A C7A . . -177.4(8)
Te1A C1A C6A C7A . . 4.3(11)
C4A C5A C6A C1A . . -2.2(13)
C4A C5A C6A C7A . . 176.9(8)
C9A N1A C7A C6A . . 71.5(9)
C8A N1A C7A C6A . . -171.9(7)
Pd1A N1A C7A C6A . . -53.5(8)
C1A C6A C7A N1A . . 74.3(10)
C5A C6A C7A N1A . . -104.7(9)
N1B Pd1B Te1B C1B . . -60.2(3)
Cl1B Pd1B Te1B C1B . . 88.6(5)
Te1B Pd1B Te1B C1B 2_665 . 118.7(2)
Te1A Pd1B Te1B C1B 2_665 . -160.1(2)
N1B Pd1B Te1B Pd1B . 2_665 -165.28(19)
Cl1B Pd1B Te1B Pd1B . 2_665 -16.5(4)
Te1B Pd1B Te1B Pd1B 2_665 2_665 13.59(4)
Te1A Pd1B Te1B Pd1B 2_665 2_665 94.77(2)
N1B Pd1B Te1B Pd1A . . 93.54(19)
Cl1B Pd1B Te1B Pd1A . . -117.7(4)
Te1B Pd1B Te1B Pd1A 2_665 . -87.59(2)
Te1A Pd1B Te1B Pd1A 2_665 . -6.410(18)
N1A Pd1A Te1B C1B . . -83.5(5)
Cl1A Pd1A Te1B C1B . . 15.3(5)
Te1A Pd1A Te1B C1B . . -173.7(5)
Te1A Pd1A Te1B C1B 2_665 . 103.6(5)
N1A Pd1A Te1B Pd1B . . -178.4(2)
Cl1A Pd1A Te1B Pd1B . . -79.66(7)
Te1A Pd1A Te1B Pd1B . . 91.32(3)
Te1A Pd1A Te1B Pd1B 2_665 . 8.64(2)
N1A Pd1A Te1B Pd1B . 2_665 81.7(2)
Cl1A Pd1A Te1B Pd1B . 2_665 -179.49(6)
Te1A Pd1A Te1B Pd1B . 2_665 -8.52(2)
Te1A Pd1A Te1B Pd1B 2_665 2_665 -91.20(3)
Cl1B Pd1B N1B C9B . . -32.5(6)
Te1B Pd1B N1B C9B . . 142.1(6)
Te1B Pd1B N1B C9B 2_665 . 133.0(14)
Te1A Pd1B N1B C9B 2_665 . -137.6(6)
Cl1B Pd1B N1B C8B . . 85.8(6)
Te1B Pd1B N1B C8B . . -99.6(6)
Te1B Pd1B N1B C8B 2_665 . -108.7(15)
Te1A Pd1B N1B C8B 2_665 . -19.3(6)
Cl1B Pd1B N1B C7B . . -155.8(5)
Te1B Pd1B N1B C7B . . 18.8(5)
Te1B Pd1B N1B C7B 2_665 . 9.7(19)
Te1A Pd1B N1B C7B 2_665 . 99.1(5)
Pd1B Te1B C1B C2B . . -114.6(7)
Pd1B Te1B C1B C2B 2_665 . -18.2(8)
Pd1A Te1B C1B C2B . . 146.7(6)
Pd1B Te1B C1B C6B . . 66.6(6)
Pd1B Te1B C1B C6B 2_665 . 163.0(6)
Pd1A Te1B C1B C6B . . -32.2(10)
C6B C1B C2B C3B . . 0.5(14)
Te1B C1B C2B C3B . . -178.3(7)
C1B C2B C3B C4B . . 3.7(14)
C2B C3B C4B C5B . . -4.8(14)
C3B C4B C5B C6B . . 1.8(14)
C2B C1B C6B C5B . . -3.4(13)
Te1B C1B C6B C5B . . 175.4(7)
C2B C1B C6B C7B . . 175.1(8)
Te1B C1B C6B C7B . . -6.1(11)
C4B C5B C6B C1B . . 2.3(13)
C4B C5B C6B C7B . . -176.2(8)
C1B C6B C7B N1B . . -72.2(11)
C5B C6B C7B N1B . . 106.3(10)
C9B N1B C7B C6B . . -72.4(10)
C8B N1B C7B C6B . . 168.3(7)
Pd1B N1B C7B C6B . . 50.6(8)
